data_7037342
loop_
_publ_author_name
'Dauer, David-R'
'Fl\"ugge, Melchior'
'Herbst-Irmer, Regine'
'Stalke, Dietmar'

_publ_section_title
;
 Group 13 metal complexes containing the
 bis-(4-methylbenzoxazol-2-yl)-methanide ligand.
;
_journal_issue 14
_journal_name_full 'Dalton transactions (Cambridge, England : 2003)'
_journal_page_first 6149
_journal_page_last 6158
_journal_paper_doi 10.1039/c5dt03913d
_journal_volume 45
_journal_year 2016
_chemical_formula_moiety 'C19 H19 Al N2 O2'
_chemical_formula_sum 'C19 H19 Al N2 O2'
_chemical_formula_weight 334.34
_chemical_name_common '[Me2Al{(4-Me-NCOC6H3)2CH}]'
_chemical_name_systematic 'Dimethyl aluminium bis-(4-methylbenzoxazol-2-yl)-methanide'
_chemical_properties_physical 'Air-sensitive, Moisture-sensitive, Oxygen-sensitive'
_space_group_crystal_system monoclinic
_space_group_IT_number 14
_space_group_name_Hall '-P 2ybc'
_space_group_name_H-M_alt 'P 1 21/c 1'
_symmetry_space_group_name_Hall '-P 2ybc'
_symmetry_space_group_name_H-M 'P 1 21/c 1'
_atom_sites_solution_hydrogens geom
_audit_creation_method SHELXL-2013
_audit_update_record
;
2015-10-03 deposited with the CCDC.
2015-11-19 downloaded from the CCDC.
;
_cell_angle_alpha 90
_cell_angle_beta 90.03(2)
_cell_angle_gamma 90
_cell_formula_units_Z 4
_cell_length_a 8.029(2)
_cell_length_b 14.773(3)
_cell_length_c 14.072(3)
_cell_measurement_reflns_used 9761
_cell_measurement_temperature 100(2)
_cell_measurement_theta_max 25.3515
_cell_measurement_theta_min 2.537
_cell_volume 1669.1(6)
_computing_cell_refinement 'SAINT V8.34A'
_computing_data_collection 'APEX2 v2012.2'
_computing_data_reduction 'SAINT V8.34A'
_computing_molecular_graphics 'XP Version 5.1'
_computing_publication_material 'XP Version 5.1'
_computing_structure_refinement 'SHELXL-2013 (Sheldrick, 2013)'
_computing_structure_solution 'SHELXS-2012 (Sheldrick, 2012)'
_diffrn_ambient_temperature 100(2)
_diffrn_measured_fraction_theta_full 1.000
_diffrn_measured_fraction_theta_max 0.999
_diffrn_measurement_device_type 'Bruker Smart APEX II Quazar'
_diffrn_measurement_method 'omega scans'
_diffrn_radiation_type MoK\a
_diffrn_radiation_wavelength 0.71073
_diffrn_reflns_av_R_equivalents 0.0384
_diffrn_reflns_av_unetI/netI 0.0143
_diffrn_reflns_Laue_measured_fraction_full 1.000
_diffrn_reflns_Laue_measured_fraction_max 0.999
_diffrn_reflns_limit_h_max 9
_diffrn_reflns_limit_h_min -9
_diffrn_reflns_limit_k_max 17
_diffrn_reflns_limit_k_min -17
_diffrn_reflns_limit_l_max 16
_diffrn_reflns_limit_l_min -16
_diffrn_reflns_number 57930
_diffrn_reflns_point_group_measured_fraction_full 1.000
_diffrn_reflns_point_group_measured_fraction_max 0.999
_diffrn_reflns_theta_full 25.242
_diffrn_reflns_theta_max 25.351
_diffrn_reflns_theta_min 1.378
_diffrn_source 'INCOATEC Microsource'
_exptl_absorpt_coefficient_mu 0.135
_exptl_absorpt_correction_T_max 0.7452
_exptl_absorpt_correction_T_min 0.7119
_exptl_absorpt_correction_type multi-scan
_exptl_absorpt_process_details SADABS-2014/4
_exptl_crystal_colour yellow
_exptl_crystal_density_diffrn 1.330
_exptl_crystal_description block
_exptl_crystal_F_000 704
_exptl_crystal_preparation Luminescent
_exptl_crystal_recrystallization_method 'Re-crystallisation from solvent: toluene'
_exptl_crystal_size_max 0.249
_exptl_crystal_size_mid 0.150
_exptl_crystal_size_min 0.104
_refine_diff_density_max 0.222
_refine_diff_density_min -0.323
_refine_diff_density_rms 0.043
_refine_ls_extinction_coef 0.0025(5)
_refine_ls_extinction_expression Fc^*^=kFc[1+0.001xFc^2^\l^3^/sin(2\q)]^-1/4^
_refine_ls_extinction_method SHELXL
_refine_ls_goodness_of_fit_ref 1.072
_refine_ls_hydrogen_treatment constr
_refine_ls_matrix_type full
_refine_ls_number_parameters 223
_refine_ls_number_reflns 3060
_refine_ls_number_restraints 32
_refine_ls_restrained_S_all 1.066
_refine_ls_R_factor_all 0.0321
_refine_ls_R_factor_gt 0.0306
_refine_ls_shift/su_max 0.001
_refine_ls_shift/su_mean 0.000
_refine_ls_structure_factor_coef Fsqd
_refine_ls_weighting_details 'w=1/[\s^2^(Fo^2^)+(0.0526P)^2^+0.4560P] where P=(Fo^2^+2Fc^2^)/3'
_refine_ls_weighting_scheme calc
_refine_ls_wR_factor_gt 0.0851
_refine_ls_wR_factor_ref 0.0868
_reflns_Friedel_coverage 0.000
_reflns_number_gt 2925
_reflns_number_total 3060
_reflns_threshold_expression 'I > 2\s(I)'
_cod_data_source_file c5dt03913d2.cif
_cod_data_source_block 2_mbox2CHAlMe2
_cod_depositor_comments 'Adding full bibliography for 7037336--7037343.cif.'
_cod_database_code 7037342
_shelx_space_group_comment
;
The symmetry employed for this shelxl refinement is uniquely defined
by the following loop, which should always be used as a source of
symmetry information in preference to the above space-group names.
They are only intended as comments.
;
_shelx_estimated_absorpt_t_min 0.967
_shelx_estimated_absorpt_t_max 0.986
_shelxl_version_number 2013-4

loop_
_space_group_symop_operation_xyz
'x, y, z'
'-x, y+1/2, -z+1/2'
'-x, -y, -z'
'x, -y-1/2, z-1/2'

loop_
_atom_site_label
_atom_site_type_symbol
_atom_site_fract_x
_atom_site_fract_y
_atom_site_fract_z
_atom_site_U_iso_or_equiv
_atom_site_adp_type
_atom_site_occupancy
_atom_site_site_symmetry_order
_atom_site_calc_flag
_atom_site_refinement_flags_posn
_atom_site_refinement_flags_adp
Al1 Al 0.23868(5) 0.24746(3) 0.62014(4) 0.01769(13) Uani 1 1 d D .
C1' C 0.65027(19) 0.27339(10) 0.61932(14) 0.0234(3) Uani 1 1 d D .
H1' H 0.7678 0.2808 0.6184 0.028 Uiso 1 1 calc R U
C1 C 0.54896(19) 0.34909(11) 0.61887(12) 0.0209(3) Uani 1 1 d D .
C2 C 0.4922(2) 0.49408(11) 0.62041(12) 0.0217(3) Uani 1 1 d D .
C3 C 0.5069(2) 0.58709(11) 0.62311(13) 0.0253(4) Uani 1 1 d D .
H3 H 0.6118 0.6169 0.6230 0.030 Uiso 1 1 calc R U
C4 C 0.3563(2) 0.63413(11) 0.62597(14) 0.0277(4) Uani 1 1 d D .
H4 H 0.3573 0.6984 0.6279 0.033 Uiso 1 1 calc R U
C5 C 0.2046(2) 0.58854(11) 0.62603(13) 0.0260(4) Uani 1 1 d D .
H5 H 0.1051 0.6233 0.6279 0.031 Uiso 1 1 calc R U
C6 C 0.1914(2) 0.49421(10) 0.62349(13) 0.0217(3) Uani 1 1 d D .
C7 C 0.3421(2) 0.44723(10) 0.62080(12) 0.0193(3) Uani 1 1 d D .
C15 C 0.0226(2) 0.44924(12) 0.62281(15) 0.0292(4) Uani 1 1 d D .
H15A H -0.0646 0.4956 0.6247 0.044 Uiso 1 1 calc R U
H15B H 0.0123 0.4098 0.6785 0.044 Uiso 1 1 calc R U
H15C H 0.0106 0.4131 0.5648 0.044 Uiso 1 1 calc R U
O1 O 0.62122(14) 0.43218(7) 0.61894(9) 0.0232(3) Uani 1 1 d D .
N1 N 0.38098(16) 0.35363(9) 0.61912(10) 0.0198(3) Uani 1 1 d D .
C8 C 0.5834(2) 0.18709(11) 0.62112(13) 0.0203(3) Uani 1 1 d D .
C9 C 0.5892(2) 0.03916(11) 0.62688(13) 0.0218(3) Uani 1 1 d D .
C10 C 0.6424(2) -0.04922(11) 0.63273(13) 0.0277(4) Uani 1 1 d D .
H10 H 0.7570 -0.0649 0.6353 0.033 Uiso 1 1 calc R U
C11 C 0.5168(2) -0.11384(12) 0.63456(14) 0.0302(4) Uani 1 1 d D .
H11 H 0.5455 -0.1761 0.6380 0.036 Uiso 1 1 calc R U
C12 C 0.3491(2) -0.08900(12) 0.63146(14) 0.0288(4) Uani 1 1 d D .
H12 H 0.2670 -0.1353 0.6329 0.035 Uiso 1 1 calc R U
C13 C 0.2966(2) 0.00129(11) 0.62633(13) 0.0239(3) Uani 1 1 d D .
C14 C 0.4236(2) 0.06599(10) 0.62482(13) 0.0199(3) Uani 1 1 d D .
C16 C 0.1135(2) 0.02434(12) 0.62273(17) 0.0322(4) Uani 1 1 d D .
H16A H 0.0923 0.0653 0.5693 0.048 Uiso 1 1 calc R U
H16B H 0.0807 0.0539 0.6822 0.048 Uiso 1 1 calc R U
H16C H 0.0485 -0.0313 0.6143 0.048 Uiso 1 1 calc R U
O2 O 0.68938(15) 0.11512(7) 0.62394(9) 0.0232(3) Uani 1 1 d D .
N2 N 0.42167(16) 0.16175(9) 0.62106(11) 0.0194(3) Uani 1 1 d D .
C1M C 0.1175(3) 0.23856(12) 0.74065(12) 0.0260(4) Uani 1 1 d . .
H1MA H -0.0009 0.2279 0.7278 0.039 Uiso 1 1 calc R U
H1MB H 0.1304 0.2951 0.7763 0.039 Uiso 1 1 calc R U
H1MC H 0.1623 0.1882 0.7781 0.039 Uiso 1 1 calc R U
C2M C 0.1142(3) 0.24051(12) 0.49973(13) 0.0249(4) Uani 1 1 d . .
H2MA H 0.1224 0.2985 0.4663 0.037 Uiso 1 1 calc R U
H2MB H -0.0031 0.2271 0.5130 0.037 Uiso 1 1 calc R U
H2MC H 0.1612 0.1924 0.4600 0.037 Uiso 1 1 calc R U

loop_
_atom_site_aniso_label
_atom_site_aniso_U_11
_atom_site_aniso_U_22
_atom_site_aniso_U_33
_atom_site_aniso_U_23
_atom_site_aniso_U_13
_atom_site_aniso_U_12
Al1 0.0173(2) 0.0176(2) 0.0182(2) 0.00083(18) 0.0018(3) -0.00114(19)
C1' 0.0170(7) 0.0223(8) 0.0310(9) 0.0014(8) 0.0027(9) -0.0006(6)
C1 0.0213(8) 0.0203(8) 0.0212(8) 0.0002(7) 0.0032(8) -0.0039(6)
C2 0.0211(7) 0.0218(8) 0.0222(7) -0.0003(7) 0.0026(8) 0.0013(6)
C3 0.0244(8) 0.0220(8) 0.0295(8) -0.0004(7) 0.0001(9) -0.0053(7)
C4 0.0348(9) 0.0183(7) 0.0300(8) -0.0017(7) 0.0001(9) -0.0014(7)
C5 0.0264(8) 0.0235(8) 0.0280(8) -0.0019(8) 0.0014(8) 0.0046(7)
C6 0.0230(8) 0.0217(8) 0.0203(7) -0.0013(7) 0.0031(7) 0.0013(7)
C7 0.0212(7) 0.0189(7) 0.0179(7) 0.0002(7) 0.0022(7) -0.0002(6)
C15 0.0212(8) 0.0269(8) 0.0396(9) -0.0029(8) 0.0028(10) 0.0005(7)
O1 0.0186(5) 0.0191(6) 0.0318(6) 0.0006(5) 0.0030(6) -0.0018(4)
N1 0.0194(6) 0.0186(6) 0.0213(7) 0.0004(6) 0.0029(6) -0.0003(5)
C8 0.0197(7) 0.0202(8) 0.0211(7) 0.0013(7) 0.0017(8) 0.0028(6)
C9 0.0244(8) 0.0201(8) 0.0210(8) 0.0009(7) 0.0021(7) -0.0005(6)
C10 0.0281(9) 0.0223(8) 0.0326(9) 0.0008(7) 0.0025(9) 0.0047(7)
C11 0.0360(10) 0.0201(8) 0.0343(9) 0.0000(7) 0.0022(9) 0.0011(7)
C12 0.0319(9) 0.0219(8) 0.0325(9) 0.0016(8) 0.0007(9) -0.0041(7)
C13 0.0260(8) 0.0209(8) 0.0248(8) 0.0004(7) -0.0004(8) -0.0037(6)
C14 0.0254(8) 0.0173(8) 0.0170(7) 0.0010(7) 0.0005(7) 0.0019(6)
C16 0.0259(8) 0.0240(8) 0.0467(11) 0.0014(9) -0.0017(10) -0.0058(7)
O2 0.0205(5) 0.0170(6) 0.0320(6) 0.0013(5) 0.0021(6) 0.0020(4)
N2 0.0196(6) 0.0170(6) 0.0217(6) 0.0005(6) -0.0004(6) -0.0019(5)
C1M 0.0242(11) 0.0322(10) 0.0217(9) 0.0018(7) 0.0040(8) -0.0026(8)
C2M 0.0246(11) 0.0291(9) 0.0210(8) -0.0019(6) -0.0007(7) 0.0040(7)

loop_
_atom_type_symbol
_atom_type_description
_atom_type_scat_dispersion_real
_atom_type_scat_dispersion_imag
_atom_type_scat_source
C C 0.0033 0.0016 'International Tables Vol C Tables 4.2.6.8 and 6.1.1.4'
H H 0.0000 0.0000 'International Tables Vol C Tables 4.2.6.8 and 6.1.1.4'
N N 0.0061 0.0033 'International Tables Vol C Tables 4.2.6.8 and 6.1.1.4'
O O 0.0106 0.0060 'International Tables Vol C Tables 4.2.6.8 and 6.1.1.4'
Al Al 0.0645 0.0514 'International Tables Vol C Tables 4.2.6.8 and 6.1.1.4'

loop_
_geom_angle_atom_site_label_1
_geom_angle_atom_site_label_2
_geom_angle_atom_site_label_3
_geom_angle
N2 Al1 N1 94.68(6)
N2 Al1 C1M 109.08(8)
N1 Al1 C1M 110.68(7)
N2 Al1 C2M 110.85(8)
N1 Al1 C2M 109.53(8)
C1M Al1 C2M 119.26(7)
H1' C1' C1 119.4
H1' C1' C8 119.4
C1 C1' C8 121.13(14)
N1 C1 O1 112.45(14)
N1 C1 C1' 128.88(15)
O1 C1 C1' 118.67(14)
C3 C2 O1 126.51(14)
C3 C2 C7 124.77(15)
O1 C2 C7 108.71(13)
C2 C3 C4 114.99(15)
C5 C4 C3 121.15(15)
C4 C5 C6 123.28(16)
C7 C6 C5 115.52(15)
C7 C6 C15 124.02(14)
C5 C6 C15 120.46(15)
C2 C7 C6 120.28(14)
C2 C7 N1 107.13(14)
C6 C7 N1 132.58(14)
C1 O1 C2 106.13(12)
C1 N1 C7 105.57(13)
C1 N1 Al1 123.23(12)
C7 N1 Al1 131.18(11)
N2 C8 O2 112.59(13)
N2 C8 C1' 128.91(14)
O2 C8 C1' 118.50(13)
C10 C9 O2 126.27(15)
C10 C9 C14 124.73(15)
O2 C9 C14 108.98(13)
C9 C10 C11 115.33(16)
C10 C11 C12 121.26(16)
C11 C12 C13 122.81(16)
C14 C13 C12 115.63(16)
C14 C13 C16 123.76(15)
C12 C13 C16 120.61(15)
C9 C14 C13 120.22(14)
C9 C14 N2 107.27(13)
C13 C14 N2 132.51(14)
C8 O2 C9 105.72(12)
C8 N2 C14 105.43(12)
C8 N2 Al1 123.17(10)
C14 N2 Al1 131.37(10)

loop_
_geom_bond_atom_site_label_1
_geom_bond_atom_site_label_2
_geom_bond_distance
Al1 N2 1.9395(14)
Al1 N1 1.9405(14)
Al1 C1M 1.9601(19)
Al1 C2M 1.970(2)
C1' H1' 0.9500
C1' C1 1.383(2)
C1' C8 1.384(2)
C1 N1 1.350(2)
C1 O1 1.3578(19)
C2 C3 1.380(2)
C2 O1 1.3821(19)
C2 C7 1.390(2)
C3 C4 1.395(2)
C4 C5 1.392(2)
C5 C6 1.398(2)
C6 C7 1.395(2)
C6 C15 1.509(2)
C7 N1 1.418(2)
C8 N2 1.351(2)
C8 O2 1.3624(19)
C9 C10 1.376(2)
C9 O2 1.381(2)
C9 C14 1.387(2)
C10 C11 1.389(2)
C11 C12 1.396(3)
C12 C13 1.401(2)
C13 C14 1.398(2)
C13 C16 1.510(2)
C14 N2 1.416(2)

loop_
_geom_torsion_atom_site_label_1
_geom_torsion_atom_site_label_2
_geom_torsion_atom_site_label_3
_geom_torsion_atom_site_label_4
_geom_torsion
H1' C1' C1 N1 179.3
C8 C1' C1 N1 -0.7(3)
H1' C1' C1 O1 -1.3
C8 C1' C1 O1 178.74(15)
O1 C2 C3 C4 -178.82(17)
C7 C2 C3 C4 -0.3(3)
C2 C3 C4 C5 0.0(3)
C3 C4 C5 C6 0.1(3)
C4 C5 C6 C7 0.0(3)
C4 C5 C6 C15 -179.44(19)
C3 C2 C7 C6 0.4(3)
O1 C2 C7 C6 179.16(16)
C3 C2 C7 N1 -179.00(17)
O1 C2 C7 N1 -0.24(19)
C5 C6 C7 C2 -0.2(3)
C15 C6 C7 C2 179.16(17)
C5 C6 C7 N1 178.99(17)
C15 C6 C7 N1 -1.6(3)
N1 C1 O1 C2 0.71(19)
C1' C1 O1 C2 -178.80(16)
C3 C2 O1 C1 178.47(18)
C7 C2 O1 C1 -0.27(18)
O1 C1 N1 C7 -0.9(2)
C1' C1 N1 C7 178.60(18)
O1 C1 N1 Al1 -179.49(10)
C1' C1 N1 Al1 0.0(3)
C2 C7 N1 C1 0.6(2)
C6 C7 N1 C1 -178.65(19)
C2 C7 N1 Al1 179.13(12)
C6 C7 N1 Al1 -0.2(3)
H1' C1' C8 N2 -178.8
C1 C1' C8 N2 1.2(3)
H1' C1' C8 O2 1.7
C1 C1' C8 O2 -178.34(16)
O2 C9 C10 C11 -179.94(17)
C14 C9 C10 C11 1.4(3)
C9 C10 C11 C12 -0.5(3)
C10 C11 C12 C13 0.0(3)
C11 C12 C13 C14 -0.2(3)
C11 C12 C13 C16 179.74(19)
C10 C9 C14 C13 -1.6(3)
O2 C9 C14 C13 179.48(15)
C10 C9 C14 N2 178.53(16)
O2 C9 C14 N2 -0.4(2)
C12 C13 C14 C9 1.0(3)
C16 C13 C14 C9 -179.0(2)
C12 C13 C14 N2 -179.25(18)
C16 C13 C14 N2 0.8(3)
N2 C8 O2 C9 -0.7(2)
C1' C8 O2 C9 178.98(16)
C10 C9 O2 C8 -178.26(17)
C14 C9 O2 C8 0.6(2)
O2 C8 N2 C14 0.4(2)
C1' C8 N2 C14 -179.15(18)
O2 C8 N2 Al1 178.64(10)
C1' C8 N2 Al1 -1.0(3)
C9 C14 N2 C8 0.0(2)
C13 C14 N2 C8 -179.9(2)
C9 C14 N2 Al1 -178.03(13)
C13 C14 N2 Al1 2.2(3)
